data_7012154
loop_
_publ_author_name
'Plieger, Paul G.'
'Parsons, Simon'
'Parkin, Andy'
'Tasker, Peter A.'

_publ_section_title
;
 Transport of metal salts; encapsulation of anions in dinuclear Cu(ii)
 complexes [Cu2L2SO4]SO4 and [Cu2L2BF4](BF4)3, where L =
 2,2???-[1,6-hexanediylbis[(methylimino)methylene]]bis[4-tert-butyl-6-(phenylazomethinyl)phenol]
;
_journal_issue 21
_journal_name_full 'Journal of the Chemical Society, Dalton Transactions'
_journal_page_first 3928
_journal_paper_doi 10.1039/b208062a
_journal_year 2002
_chemical_formula_moiety '[Cu2(C44H60N4O2)2(BF4)](BF4)3(CH3OH)1.5(CH3CH2OCH2CH3)1.5(H2O)0.625'
_chemical_formula_sum 'C95.5 H134 B4 Cu2 F16 N8 O7.63'
_chemical_formula_weight 1990.43
_chemical_name_systematic
; 
[Cu2(C44H56O2N4)2(BF4)][BF4]3.1.5MeOH.1.5(Et2O).625H2O 
;
_space_group_IT_number 2
_symmetry_cell_setting triclinic
_symmetry_space_group_name_Hall '-P 1'
_symmetry_space_group_name_H-M 'P -1'
_atom_sites_solution_hydrogens geom
_atom_sites_solution_primary direct
_atom_sites_solution_secondary difmap
_audit_creation_method SHELXL-97
_cell_angle_alpha 90.040(3)
_cell_angle_beta 106.749(3)
_cell_angle_gamma 101.869(3)
_cell_formula_units_Z 2
_cell_length_a 13.636(3)
_cell_length_b 18.598(4)
_cell_length_c 22.746(5)
_cell_measurement_reflns_used 6796
_cell_measurement_temperature 150(2)
_cell_measurement_theta_max 26.5
_cell_measurement_theta_min 2
_cell_volume 5395(2)
_computing_structure_refinement 'SHELXL-97 (Sheldrick, 1997)'
_computing_structure_solution 'SHELXS-97 (Sheldrick, 1990)'
_diffrn_ambient_temperature 150(2)
_diffrn_measured_fraction_theta_full 0.973
_diffrn_measured_fraction_theta_max 0.973
_diffrn_measurement_device_type 'Bruker Smart Apex'
_diffrn_measurement_method Omega
_diffrn_radiation_monochromator graphite
_diffrn_radiation_source 'fine-focus sealed tube'
_diffrn_radiation_type MoK\a
_diffrn_radiation_wavelength 0.71073
_diffrn_reflns_av_R_equivalents 0.0445
_diffrn_reflns_av_sigmaI/netI 0.0877
_diffrn_reflns_limit_h_max 17
_diffrn_reflns_limit_h_min -17
_diffrn_reflns_limit_k_max 23
_diffrn_reflns_limit_k_min -23
_diffrn_reflns_limit_l_max 28
_diffrn_reflns_limit_l_min -28
_diffrn_reflns_number 43070
_diffrn_reflns_theta_full 26.46
_diffrn_reflns_theta_max 26.46
_diffrn_reflns_theta_min 0.94
_exptl_absorpt_coefficient_mu 0.474
_exptl_absorpt_correction_T_max 0.928
_exptl_absorpt_correction_T_min 0.684
_exptl_absorpt_correction_type multi-scan
_exptl_absorpt_process_details SADabs
_exptl_crystal_colour 'dark green'
_exptl_crystal_density_diffrn 1.225
_exptl_crystal_density_method 'not measured'
_exptl_crystal_description block
_exptl_crystal_F_000 2092
_exptl_crystal_size_max 0.75
_exptl_crystal_size_mid 0.39
_exptl_crystal_size_min 0.18
_refine_diff_density_max 1.425
_refine_diff_density_min -0.676
_refine_diff_density_rms 0.133
_refine_ls_extinction_method none
_refine_ls_goodness_of_fit_ref 1.045
_refine_ls_hydrogen_treatment mixed
_refine_ls_matrix_type full
_refine_ls_number_parameters 1216
_refine_ls_number_reflns 21671
_refine_ls_number_restraints 1
_refine_ls_restrained_S_all 1.045
_refine_ls_R_factor_all 0.1437
_refine_ls_R_factor_gt 0.1059
_refine_ls_shift/su_max 0.000
_refine_ls_shift/su_mean 0.000
_refine_ls_structure_factor_coef Fsqd
_refine_ls_weighting_details 'calc w=1/[\s^2^(Fo^2^)+(0.1559P)^2^+26.3841P] where P=(Fo^2^+2Fc^2^)/3'
_refine_ls_weighting_scheme calc
_refine_ls_wR_factor_gt 0.3075
_refine_ls_wR_factor_ref 0.3280
_reflns_number_gt 13735
_reflns_number_total 21671
_reflns_threshold_expression >2sigma(I)
_cod_data_source_file b208062a.txt
_cod_data_source_block pgp532
_cod_depositor_comments
;
The following automatic conversions were performed:
'_exptl_absorpt_correction_type' value 'Multiscan' changed to 'multi-scan'
according to '/home/saulius/struct/CIF-dictionaries/cif_core.dic'
dictionary named 'cif_core.dic' version 2.4.1 from 2010-06-29.

Automatic conversion script
Id: cif_fix_enum 1527 2010-12-29 10:47:43Z saulius 
;
_cod_original_cell_volume 5394(2)
_cod_original_sg_symbol_H-M P-1
_cod_original_formula_sum 'C95.50 H134 B4 Cu2 F16 N8 O7.63'
_cod_database_code 7012154

loop_
_symmetry_equiv_pos_as_xyz
'x, y, z'
'-x, -y, -z'

loop_
_atom_site_label
_atom_site_type_symbol
_atom_site_fract_x
_atom_site_fract_y
_atom_site_fract_z
_atom_site_U_iso_or_equiv
_atom_site_adp_type
_atom_site_occupancy
_atom_site_symmetry_multiplicity
_atom_site_calc_flag
_atom_site_refinement_flags
_atom_site_disorder_assembly
_atom_site_disorder_group
Cu1 Cu 0.41176(7) 0.07598(5) 0.13945(4) 0.0316(2) Uani 1 1 d . . .
C1A C 0.2803(6) 0.1683(4) 0.0674(3) 0.0326(15) Uani 1 1 d . . .
O1A O 0.2983(4) 0.1238(3) 0.1131(2) 0.0350(11) Uani 1 1 d . . .
C2A C 0.3465(6) 0.1874(4) 0.0291(3) 0.0348(16) Uani 1 1 d . . .
C21A C 0.4357(6) 0.1563(4) 0.0321(3) 0.0325(15) Uani 1 1 d . . .
H21A H 0.4725 0.1714 0.0029 0.039 Uiso 1 1 calc R . .
N2A N 0.4715(5) 0.1090(3) 0.0713(2) 0.0331(13) Uani 1 1 d . . .
C22A C 0.5637(6) 0.0859(4) 0.0651(3) 0.0322(15) Uani 1 1 d . . .
C23A C 0.5702(7) 0.0126(4) 0.0759(3) 0.0429(18) Uani 1 1 d . . .
H23A H 0.5151 -0.0200 0.0864 0.051 Uiso 1 1 calc R . .
C24A C 0.6566(8) -0.0124(5) 0.0715(4) 0.055(2) Uani 1 1 d . . .
H24A H 0.6604 -0.0622 0.0788 0.065 Uiso 1 1 calc R . .
C25A C 0.7375(9) 0.0340(6) 0.0565(4) 0.063(3) Uani 1 1 d . . .
H25A H 0.7972 0.0167 0.0542 0.076 Uiso 1 1 calc R . .
C26A C 0.7306(7) 0.1071(6) 0.0447(4) 0.054(2) Uani 1 1 d . . .
H26A H 0.7847 0.1390 0.0330 0.065 Uiso 1 1 calc R . .
C27A C 0.6455(7) 0.1327(5) 0.0502(3) 0.0454(19) Uani 1 1 d . . .
H27A H 0.6427 0.1828 0.0438 0.055 Uiso 1 1 calc R . .
C3A C 0.3200(6) 0.2368(4) -0.0180(3) 0.0334(15) Uani 1 1 d . . .
H3A H 0.3638 0.2486 -0.0439 0.040 Uiso 1 1 calc R . .
C4A C 0.2329(6) 0.2686(4) -0.0278(3) 0.0395(17) Uani 1 1 d . . .
C41A C 0.2056(7) 0.3230(5) -0.0776(3) 0.0441(19) Uani 1 1 d . . .
C42A C 0.1004(7) 0.2878(5) -0.1247(4) 0.050(2) Uani 1 1 d . . .
H42A H 0.0811 0.3225 -0.1562 0.075 Uiso 1 1 calc R . .
H42B H 0.0460 0.2757 -0.1039 0.075 Uiso 1 1 calc R . .
H42C H 0.1071 0.2427 -0.1442 0.075 Uiso 1 1 calc R . .
C43A C 0.2897(7) 0.3447(5) -0.1102(4) 0.052(2) Uani 1 1 d . . .
H43A H 0.3567 0.3671 -0.0800 0.077 Uiso 1 1 calc R . .
H43B H 0.2692 0.3803 -0.1407 0.077 Uiso 1 1 calc R . .
H43C H 0.2973 0.3009 -0.1310 0.077 Uiso 1 1 calc R . .
C44A C 0.1920(8) 0.3950(5) -0.0480(4) 0.056(2) Uani 1 1 d . . .
H44A H 0.2570 0.4171 -0.0160 0.083 Uiso 1 1 calc R . .
H44B H 0.1343 0.3830 -0.0296 0.083 Uiso 1 1 calc R . .
H44C H 0.1762 0.4300 -0.0798 0.083 Uiso 1 1 calc R . .
C5A C 0.1673(6) 0.2468(4) 0.0096(3) 0.0392(17) Uani 1 1 d . . .
H5A H 0.1057 0.2657 0.0030 0.047 Uiso 1 1 calc R . .
C6A C 0.1896(6) 0.1982(4) 0.0560(3) 0.0353(16) Uani 1 1 d . . .
C61A C 0.1214(6) 0.1785(4) 0.0981(3) 0.0367(16) Uani 1 1 d . . .
H61A H 0.1036 0.1243 0.1001 0.044 Uiso 1 1 calc R . .
H61B H 0.0554 0.1958 0.0819 0.044 Uiso 1 1 calc R . .
N6A N 0.1806(5) 0.2146(3) 0.1623(3) 0.0341(13) Uani 1 1 d . . .
H6A H 0.2494 0.2088 0.1710 0.041 Uiso 1 1 calc R . .
C62A C 0.1838(8) 0.2956(5) 0.1634(4) 0.050(2) Uani 1 1 d . . .
H62A H 0.1145 0.3038 0.1622 0.075 Uiso 1 1 calc R . .
H62B H 0.2031 0.3161 0.1277 0.075 Uiso 1 1 calc R . .
H62C H 0.2357 0.3197 0.2012 0.075 Uiso 1 1 calc R . .
C63A C 0.1363(6) 0.1780(4) 0.2111(3) 0.0391(17) Uani 1 1 d . . .
H63A H 0.0658 0.1880 0.2056 0.047 Uiso 1 1 calc R . .
H63B H 0.1284 0.1240 0.2059 0.047 Uiso 1 1 calc R . .
C64A C 0.2053(6) 0.2048(4) 0.2753(3) 0.0369(16) Uani 1 1 d . . .
H64A H 0.2000 0.2558 0.2841 0.044 Uiso 1 1 calc R . .
H64B H 0.2792 0.2053 0.2780 0.044 Uiso 1 1 calc R . .
C65A C 0.1724(6) 0.1549(4) 0.3232(3) 0.0389(17) Uani 1 1 d . . .
H65A H 0.1892 0.1063 0.3185 0.047 Uiso 1 1 calc R . .
H65B H 0.0955 0.1471 0.3151 0.047 Uiso 1 1 calc R . .
C1B C 0.5609(5) 0.0180(3) 0.2367(3) 0.0271(13) Uani 1 1 d . . .
O1B O 0.5429(4) 0.0615(3) 0.1906(2) 0.0339(11) Uani 1 1 d . . .
C2B C 0.4809(5) -0.0292(4) 0.2565(3) 0.0265(13) Uani 1 1 d . . .
C21B C 0.3705(5) -0.0357(4) 0.2257(3) 0.0309(14) Uani 1 1 d . . .
H21B H 0.3227 -0.0687 0.2416 0.037 Uiso 1 1 calc R . .
N2B N 0.3303(4) -0.0009(3) 0.1783(2) 0.0302(12) Uani 1 1 d . . .
C22B C 0.2166(6) -0.0183(4) 0.1547(3) 0.0386(17) Uani 1 1 d . . .
C23B C 0.1708(7) -0.0370(5) 0.0915(4) 0.048(2) Uani 1 1 d . . .
H23B H 0.2140 -0.0363 0.0652 0.057 Uiso 1 1 calc R . .
C24B C 0.0622(8) -0.0564(5) 0.0671(5) 0.066(3) Uani 1 1 d . . .
H24B H 0.0315 -0.0701 0.0245 0.079 Uiso 1 1 calc R . .
C25B C -0.0015(7) -0.0557(6) 0.1052(6) 0.069(3) Uani 1 1 d . . .
H25B H -0.0757 -0.0693 0.0890 0.083 Uiso 1 1 calc R . .
C26B C 0.0458(7) -0.0346(6) 0.1682(5) 0.062(3) Uani 1 1 d . . .
H26B H 0.0029 -0.0318 0.1941 0.075 Uiso 1 1 calc R . .
C27B C 0.1526(6) -0.0182(5) 0.1927(4) 0.048(2) Uani 1 1 d . . .
H27B H 0.1832 -0.0068 0.2356 0.058 Uiso 1 1 calc R . .
C3B C 0.5104(5) -0.0733(4) 0.3074(3) 0.0276(13) Uani 1 1 d . . .
H3B H 0.4571 -0.1049 0.3200 0.033 Uiso 1 1 calc R . .
C4B C 0.6140(6) -0.0714(4) 0.3387(3) 0.0315(15) Uani 1 1 d . . .
C41B C 0.6487(6) -0.1178(4) 0.3944(3) 0.0399(17) Uani 1 1 d . . .
C42B C 0.7128(9) -0.1702(6) 0.3775(5) 0.064(3) Uani 1 1 d . . .
H42D H 0.7753 -0.1411 0.3691 0.096 Uiso 1 1 calc R . .
H42E H 0.6694 -0.2017 0.3408 0.096 Uiso 1 1 calc R . .
H42F H 0.7340 -0.2010 0.4118 0.096 Uiso 1 1 calc R . .
C43B C 0.5535(7) -0.1633(5) 0.4110(4) 0.052(2) Uani 1 1 d . . .
H43D H 0.5779 -0.1906 0.4472 0.078 Uiso 1 1 calc R . .
H43E H 0.5105 -0.1980 0.3762 0.078 Uiso 1 1 calc R . .
H43F H 0.5115 -0.1302 0.4199 0.078 Uiso 1 1 calc R . .
C44B C 0.7182(8) -0.0680(6) 0.4503(4) 0.062(3) Uani 1 1 d . . .
H44D H 0.6790 -0.0340 0.4610 0.094 Uiso 1 1 calc R . .
H44E H 0.7803 -0.0398 0.4407 0.094 Uiso 1 1 calc R . .
H44F H 0.7402 -0.0980 0.4850 0.094 Uiso 1 1 calc R . .
C5B C 0.6912(5) -0.0253(4) 0.3186(3) 0.0333(15) Uani 1 1 d . . .
H5B H 0.7628 -0.0235 0.3398 0.040 Uiso 1 1 calc R . .
C6B C 0.6674(5) 0.0177(4) 0.2691(3) 0.0295(14) Uani 1 1 d . . .
C61B C 0.7510(6) 0.0664(4) 0.2463(3) 0.0372(16) Uani 1 1 d . . .
H61C H 0.8213 0.0627 0.2728 0.045 Uiso 1 1 calc R . .
H61D H 0.7443 0.0490 0.2038 0.045 Uiso 1 1 calc R . .
N6B N 0.7407(5) 0.1449(3) 0.2470(3) 0.0336(13) Uani 1 1 d . . .
H6B H 0.6709 0.1450 0.2270 0.040 Uiso 1 1 calc R . .
C62B C 0.7639(7) 0.1781(5) 0.3100(4) 0.047(2) Uani 1 1 d . . .
H62D H 0.7268 0.1444 0.3335 0.071 Uiso 1 1 calc R . .
H62E H 0.7407 0.2248 0.3078 0.071 Uiso 1 1 calc R . .
H62F H 0.8396 0.1871 0.3304 0.071 Uiso 1 1 calc R . .
C63B C 0.8056(6) 0.1912(4) 0.2109(3) 0.0388(17) Uani 1 1 d . . .
H63C H 0.7927 0.1657 0.1702 0.047 Uiso 1 1 calc R . .
H63D H 0.8811 0.1979 0.2333 0.047 Uiso 1 1 calc R . .
C64B C 0.7759(6) 0.2657(4) 0.2022(4) 0.0430(18) Uani 1 1 d . . .
H64C H 0.8077 0.2960 0.2415 0.052 Uiso 1 1 calc R . .
H64D H 0.6988 0.2583 0.1926 0.052 Uiso 1 1 calc R . .
C65B C 0.8103(6) 0.3086(4) 0.1512(4) 0.0422(18) Uani 1 1 d . . .
H65C H 0.7753 0.2803 0.1111 0.051 Uiso 1 1 calc R . .
H65D H 0.8870 0.3148 0.1594 0.051 Uiso 1 1 calc R . .
Cu2 Cu 0.56946(6) 0.40519(4) 0.34794(3) 0.0252(2) Uani 1 1 d . . .
C1C C 0.6844(5) 0.3043(4) 0.4203(3) 0.0239(13) Uani 1 1 d . . .
O1C O 0.5932(3) 0.3228(2) 0.39583(19) 0.0261(9) Uani 1 1 d . . .
C2C C 0.7802(5) 0.3403(4) 0.4113(3) 0.0311(15) Uani 1 1 d . . .
C21C C 0.7928(5) 0.4068(4) 0.3798(3) 0.0293(14) Uani 1 1 d . . .
H21C H 0.8617 0.4271 0.3779 0.035 Uiso 1 1 calc R . .
N2C N 0.7207(4) 0.4425(3) 0.3535(2) 0.0277(12) Uani 1 1 d . . .
C22C C 0.7552(5) 0.5104(4) 0.3281(3) 0.0293(14) Uani 1 1 d . . .
C23C C 0.8299(5) 0.5185(4) 0.2962(3) 0.0351(15) Uani 1 1 d . . .
H23C H 0.8589 0.4779 0.2897 0.042 Uiso 1 1 calc R . .
C24C C 0.8619(6) 0.5866(4) 0.2738(4) 0.0423(18) Uani 1 1 d . . .
H24C H 0.9140 0.5925 0.2530 0.051 Uiso 1 1 calc R . .
C25C C 0.8183(7) 0.6459(5) 0.2817(4) 0.050(2) Uani 1 1 d . . .
H25C H 0.8399 0.6919 0.2662 0.060 Uiso 1 1 calc R . .
C26C C 0.7433(7) 0.6370(4) 0.3123(4) 0.049(2) Uani 1 1 d . . .
H26C H 0.7132 0.6774 0.3177 0.059 Uiso 1 1 calc R . .
C27C C 0.7108(6) 0.5697(4) 0.3355(3) 0.0369(16) Uani 1 1 d . . .
H27C H 0.6587 0.5644 0.3563 0.044 Uiso 1 1 calc R . .
C3C C 0.8734(6) 0.3136(4) 0.4394(3) 0.0395(17) Uani 1 1 d . . .
H3C H 0.9373 0.3378 0.4326 0.047 Uiso 1 1 calc R . .
C4C C 0.8743(5) 0.2548(4) 0.4755(3) 0.0386(17) Uani 1 1 d . . .
C41C C 0.9752(6) 0.2278(6) 0.5080(4) 0.056(2) Uani 1 1 d . . .
C42C C 1.0716(7) 0.2744(8) 0.4937(6) 0.101(5) Uani 1 1 d . . .
H42G H 1.0637 0.2681 0.4497 0.152 Uiso 1 1 calc R . .
H42H H 1.1348 0.2584 0.5175 0.152 Uiso 1 1 calc R . .
H42I H 1.0778 0.3264 0.5049 0.152 Uiso 1 1 calc R . .
C43C C 0.9932(8) 0.2363(7) 0.5793(5) 0.074(3) Uani 1 1 d . . .
H43G H 1.0100 0.2887 0.5926 0.110 Uiso 1 1 calc R . .
H43H H 1.0515 0.2137 0.6009 0.110 Uiso 1 1 calc R . .
H43I H 0.9294 0.2118 0.5890 0.110 Uiso 1 1 calc R . .
C44C C 0.9611(9) 0.1483(7) 0.4888(6) 0.086(4) Uani 1 1 d . . .
H44G H 0.9033 0.1188 0.5016 0.128 Uiso 1 1 calc R . .
H44H H 1.0258 0.1315 0.5083 0.128 Uiso 1 1 calc R . .
H44I H 0.9450 0.1426 0.4440 0.128 Uiso 1 1 calc R . .
C5C C 0.7778(6) 0.2198(4) 0.4846(3) 0.0380(17) Uani 1 1 d . . .
H5C H 0.7764 0.1795 0.5102 0.046 Uiso 1 1 calc R . .
C6C C 0.6842(5) 0.2426(4) 0.4571(3) 0.0306(14) Uani 1 1 d . . .
C61C C 0.5822(5) 0.2045(4) 0.4670(3) 0.0302(14) Uani 1 1 d . . .
H61E H 0.5483 0.2413 0.4802 0.036 Uiso 1 1 calc R . .
H61F H 0.5956 0.1698 0.4999 0.036 Uiso 1 1 calc R . .
N6C N 0.5099(4) 0.1629(3) 0.4077(2) 0.0306(12) Uani 1 1 d . . .
H6C H 0.5137 0.1935 0.3758 0.037 Uiso 1 1 calc R . .
C62C C 0.5473(7) 0.0951(4) 0.3953(4) 0.048(2) Uani 1 1 d . . .
H62G H 0.6222 0.1086 0.3988 0.071 Uiso 1 1 calc R . .
H62H H 0.5080 0.0737 0.3537 0.071 Uiso 1 1 calc R . .
H62I H 0.5360 0.0590 0.4254 0.071 Uiso 1 1 calc R . .
C63C C 0.3966(5) 0.1411(4) 0.4062(3) 0.0335(15) Uani 1 1 d . . .
H63E H 0.3912 0.1122 0.4422 0.040 Uiso 1 1 calc R . .
H63F H 0.3566 0.1092 0.3686 0.040 Uiso 1 1 calc R . .
C64C C 0.3476(6) 0.2079(4) 0.4073(3) 0.0345(15) Uani 1 1 d . . .
H64E H 0.3685 0.2430 0.3782 0.041 Uiso 1 1 calc R . .
H64F H 0.3756 0.2330 0.4490 0.041 Uiso 1 1 calc R . .
C65C C 0.2276(6) 0.1874(5) 0.3902(3) 0.0401(17) Uani 1 1 d . . .
H65E H 0.2018 0.2320 0.3963 0.048 Uiso 1 1 calc R . .
H65F H 0.2072 0.1511 0.4186 0.048 Uiso 1 1 calc R . .
C1D C 0.4290(5) 0.4666(4) 0.2495(3) 0.0259(13) Uani 1 1 d . . .
O1D O 0.5217(3) 0.4499(3) 0.2731(2) 0.0291(10) Uani 1 1 d . . .
C2D C 0.3508(5) 0.4611(3) 0.2806(3) 0.0263(13) Uani 1 1 d . . .
C21D C 0.3682(5) 0.4409(3) 0.3436(3) 0.0254(13) Uani 1 1 d . . .
H21D H 0.3143 0.4435 0.3617 0.030 Uiso 1 1 calc R . .
N2D N 0.4503(4) 0.4195(3) 0.3781(2) 0.0230(10) Uani 1 1 d . . .
C22D C 0.4533(5) 0.4064(3) 0.4414(3) 0.0259(13) Uani 1 1 d . . .
C23D C 0.3633(5) 0.3810(4) 0.4595(3) 0.0330(15) Uani 1 1 d . . .
H23D H 0.2963 0.3712 0.4296 0.040 Uiso 1 1 calc R . .
C24D C 0.3717(6) 0.3700(4) 0.5214(3) 0.0382(16) Uani 1 1 d . . .
H24D H 0.3102 0.3531 0.5335 0.046 Uiso 1 1 calc R . .
C25D C 0.4708(6) 0.3838(4) 0.5658(3) 0.0410(17) Uani 1 1 d . . .
H25D H 0.4765 0.3764 0.6079 0.049 Uiso 1 1 calc R . .
C26D C 0.5593(6) 0.4083(4) 0.5475(3) 0.0391(17) Uani 1 1 d . . .
H26D H 0.6264 0.4167 0.5772 0.047 Uiso 1 1 calc R . .
C27D C 0.5518(5) 0.4207(4) 0.4864(3) 0.0311(14) Uani 1 1 d . . .
H27D H 0.6135 0.4391 0.4749 0.037 Uiso 1 1 calc R . .
C3D C 0.2514(5) 0.4775(4) 0.2496(3) 0.0291(14) Uani 1 1 d . . .
H3D H 0.1994 0.4724 0.2704 0.035 Uiso 1 1 calc R . .
C4D C 0.2287(5) 0.5004(4) 0.1905(3) 0.0333(15) Uani 1 1 d . . .
C41D C 0.1217(6) 0.5185(4) 0.1560(3) 0.0388(17) Uani 1 1 d . . .
C42D C 0.0491(6) 0.5146(6) 0.1976(4) 0.055(2) Uani 1 1 d . . .
H42J H 0.0790 0.5541 0.2303 0.083 Uiso 1 1 calc R . .
H42K H 0.0428 0.4668 0.2160 0.083 Uiso 1 1 calc R . .
H42L H -0.0204 0.5204 0.1730 0.083 Uiso 1 1 calc R . .
C43D C 0.1390(7) 0.5969(5) 0.1338(5) 0.062(3) Uani 1 1 d . . .
H43J H 0.0712 0.6079 0.1117 0.093 Uiso 1 1 calc R . .
H43K H 0.1832 0.6005 0.1063 0.093 Uiso 1 1 calc R . .
H43L H 0.1737 0.6322 0.1694 0.093 Uiso 1 1 calc R . .
C44D C 0.0675(8) 0.4637(7) 0.0997(5) 0.081(4) Uani 1 1 d . . .
H44J H 0.0605 0.4133 0.1131 0.121 Uiso 1 1 calc R . .
H44K H 0.1095 0.4700 0.0709 0.121 Uiso 1 1 calc R . .
H44L H -0.0023 0.4728 0.0793 0.121 Uiso 1 1 calc R . .
C5D C 0.3076(6) 0.5087(4) 0.1617(3) 0.0360(16) Uani 1 1 d . . .
H5D H 0.2933 0.5250 0.1212 0.043 Uiso 1 1 calc R . .
C6D C 0.4062(5) 0.4942(4) 0.1893(3) 0.0325(15) Uani 1 1 d . . .
C61D C 0.4924(6) 0.5063(4) 0.1594(3) 0.0384(17) Uani 1 1 d . . .
H61G H 0.5544 0.5413 0.1857 0.046 Uiso 1 1 calc R . .
H61H H 0.4689 0.5280 0.1193 0.046 Uiso 1 1 calc R . .
N6D N 0.5216(5) 0.4346(3) 0.1495(3) 0.0362(14) Uani 1 1 d . . .
H6D H 0.5275 0.4111 0.1860 0.043 Uiso 1 1 calc R . .
C62D C 0.4380(7) 0.3847(5) 0.1007(4) 0.055(2) Uani 1 1 d . . .
H62J H 0.3702 0.3813 0.1086 0.082 Uiso 1 1 calc R . .
H62K H 0.4540 0.3357 0.1012 0.082 Uiso 1 1 calc R . .
H62L H 0.4349 0.4045 0.0605 0.082 Uiso 1 1 calc R . .
C63D C 0.6283(6) 0.4466(5) 0.1386(3) 0.0418(18) Uani 1 1 d . . .
H63G H 0.6236 0.4654 0.0974 0.050 Uiso 1 1 calc R . .
H63H H 0.6792 0.4839 0.1697 0.050 Uiso 1 1 calc R . .
C64D C 0.6650(6) 0.3765(5) 0.1428(4) 0.0457(19) Uani 1 1 d . . .
H64G H 0.6229 0.3439 0.1059 0.055 Uiso 1 1 calc R . .
H64H H 0.6516 0.3519 0.1791 0.055 Uiso 1 1 calc R . .
C65D C 0.7818(6) 0.3850(5) 0.1479(4) 0.0429(18) Uani 1 1 d . . .
H65G H 0.8252 0.4163 0.1853 0.051 Uiso 1 1 calc R . .
H65H H 0.7966 0.4093 0.1117 0.051 Uiso 1 1 calc R . .
B1 B 0.4910(7) 0.2437(5) 0.2365(4) 0.0382(18) Uani 1 1 d . . .
F1 F 0.5169(4) 0.2103(3) 0.1891(2) 0.0560(13) Uani 1 1 d . . .
F2 F 0.5779(4) 0.3043(3) 0.2634(2) 0.0613(14) Uani 1 1 d . . .
F3 F 0.4772(6) 0.1950(3) 0.2797(3) 0.0802(18) Uani 1 1 d . . .
F4 F 0.4039(5) 0.2718(3) 0.2114(3) 0.0748(16) Uani 1 1 d . . .
B2 B 0.0393(7) 0.3341(6) 0.3110(4) 0.043(2) Uani 1 1 d . . .
F5 F 0.0434(4) 0.3255(4) 0.2513(3) 0.0696(16) Uani 1 1 d . . .
F6 F 0.1393(4) 0.3634(3) 0.3491(3) 0.0742(17) Uani 1 1 d . . .
F7 F 0.0039(4) 0.2658(3) 0.3306(3) 0.0711(16) Uani 1 1 d . . .
F8 F -0.0278(4) 0.3801(3) 0.3131(3) 0.0706(16) Uani 1 1 d . . .
B3 B 0.6993(8) 0.0662(5) 0.5995(5) 0.047(2) Uani 1 1 d . . .
F9 F 0.7077(5) 0.0263(3) 0.6518(2) 0.0679(15) Uani 1 1 d . . .
F10 F 0.6037(5) 0.0388(3) 0.5548(3) 0.0720(16) Uani 1 1 d . . .
F11 F 0.7021(7) 0.1381(3) 0.6125(4) 0.110(3) Uani 1 1 d . . .
F12 F 0.7783(5) 0.0645(5) 0.5749(3) 0.107(3) Uani 1 1 d . . .
B4 B 0.3910(11) 0.6349(7) 0.0320(5) 0.063(3) Uani 1 1 d . . .
F13 F 0.4041(6) 0.6987(3) 0.0006(3) 0.086(2) Uani 1 1 d . . .
F14 F 0.4440(6) 0.5865(4) 0.0151(3) 0.090(2) Uani 1 1 d . . .
F15 F 0.4305(7) 0.6526(4) 0.0945(3) 0.099(2) Uani 1 1 d . . .
F16 F 0.2869(7) 0.6021(6) 0.0177(4) 0.126(3) Uani 1 1 d . . .
C1H C 0.7744(11) -0.1271(9) 0.2021(7) 0.110(5) Uani 1 1 d . . .
H1HA H 0.7512 -0.1748 0.1786 0.165 Uiso 1 1 calc R . .
H1HB H 0.7904 -0.0881 0.1751 0.165 Uiso 1 1 calc R . .
H1HC H 0.7185 -0.1178 0.2183 0.165 Uiso 1 1 calc R . .
C2H C 0.8739(11) -0.1277(7) 0.2561(6) 0.087(4) Uani 1 1 d . . .
H2HA H 0.8588 -0.1680 0.2828 0.104 Uiso 1 1 calc R . .
H2HB H 0.9309 -0.1362 0.2400 0.104 Uiso 1 1 calc R . .
O3H O 0.9052(5) -0.0598(4) 0.2905(3) 0.0679(18) Uani 1 1 d . . .
C4H C 1.0012(9) -0.0519(7) 0.3381(6) 0.076(3) Uani 1 1 d . . .
H4HA H 1.0603 -0.0395 0.3203 0.092 Uiso 1 1 calc R . .
H4HB H 1.0044 -0.0992 0.3577 0.092 Uiso 1 1 calc R . .
C5H C 1.0122(8) 0.0066(6) 0.3855(6) 0.073(3) Uani 1 1 d . . .
H5HA H 1.0792 0.0107 0.4176 0.109 Uiso 1 1 calc R . .
H5HB H 0.9545 -0.0061 0.4038 0.109 Uiso 1 1 calc R . .
H5HC H 1.0101 0.0537 0.3664 0.109 Uiso 1 1 calc R . .
C1J C 0.8694(15) 0.2133(11) 0.7396(9) 0.060(5) Uiso 0.50 1 d P . .
H1JA H 0.9271 0.2163 0.7215 0.090 Uiso 0.50 1 calc PR . .
H1JB H 0.8252 0.1636 0.7313 0.090 Uiso 0.50 1 calc PR . .
H1JC H 0.8980 0.2245 0.7841 0.090 Uiso 0.50 1 calc PR . .
C2J C 0.8045(16) 0.2684(11) 0.7116(10) 0.063(5) Uiso 0.50 1 d P . .
H2JA H 0.8485 0.3189 0.7196 0.076 Uiso 0.50 1 calc PR . .
H2JB H 0.7757 0.2579 0.6665 0.076 Uiso 0.50 1 calc PR . .
O3J O 0.7220(9) 0.2626(7) 0.7385(5) 0.052(3) Uiso 0.50 1 d P . .
C4J C 0.6546(14) 0.3114(10) 0.7149(9) 0.055(4) Uiso 0.50 1 d P . .
H4JA H 0.6219 0.2996 0.6702 0.066 Uiso 0.50 1 calc PR . .
H4JB H 0.6966 0.3625 0.7208 0.066 Uiso 0.50 1 calc PR . .
C5J C 0.5714(15) 0.3069(10) 0.7451(9) 0.056(4) Uiso 0.50 1 d P . .
H5JA H 0.5276 0.3418 0.7278 0.084 Uiso 0.50 1 calc PR . .
H5JB H 0.6034 0.3190 0.7894 0.084 Uiso 0.50 1 calc PR . .
H5JC H 0.5281 0.2568 0.7383 0.084 Uiso 0.50 1 calc PR . .
O1M O 0.9046(7) 0.2240(5) -0.0207(4) 0.093(3) Uani 1 1 d . . .
C1M C 0.8897(9) 0.2860(6) 0.0037(5) 0.072(3) Uiso 1 1 d . . .
H1M1 H 0.9057 0.2838 0.0484 0.108 Uiso 1 1 calc R . .
H1M2 H 0.8166 0.2900 -0.0138 0.108 Uiso 1 1 calc R . .
H1M3 H 0.9361 0.3290 -0.0059 0.108 Uiso 1 1 calc R . .
O2M O 0.7516(10) 0.2000(6) -0.1396(5) 0.050(3) Uani 0.50 1 d PD . .
C2M C 0.6530(16) 0.1856(14) -0.1237(12) 0.085(7) Uiso 0.50 1 d PD . .
O1W O 0.874(2) 0.4420(16) 0.5771(13) 0.069(7) Uiso 0.25 1 d P A 1
O2W O 0.879(3) 0.494(2) 0.5472(16) 0.088(9) Uiso 0.25 1 d P B 2
O3W O 1.0000 0.5000 0.5000 0.059(9) Uiso 0.25 2 d SP . .

loop_
_atom_site_aniso_label
_atom_site_aniso_U_11
_atom_site_aniso_U_22
_atom_site_aniso_U_33
_atom_site_aniso_U_23
_atom_site_aniso_U_13
_atom_site_aniso_U_12
Cu1 0.0388(5) 0.0337(5) 0.0235(4) 0.0106(3) 0.0083(3) 0.0115(4)
C1A 0.042(4) 0.029(4) 0.027(3) 0.008(3) 0.009(3) 0.010(3)
O1A 0.048(3) 0.036(3) 0.026(2) 0.017(2) 0.013(2) 0.016(2)
C2A 0.048(4) 0.030(4) 0.028(3) 0.005(3) 0.010(3) 0.013(3)
C21A 0.046(4) 0.037(4) 0.017(3) 0.002(3) 0.010(3) 0.012(3)
N2A 0.048(4) 0.031(3) 0.022(3) 0.006(2) 0.010(2) 0.013(3)
C22A 0.045(4) 0.037(4) 0.019(3) 0.007(3) 0.011(3) 0.015(3)
C23A 0.063(5) 0.043(4) 0.023(3) 0.003(3) 0.006(3) 0.021(4)
C24A 0.085(7) 0.053(5) 0.028(4) 0.001(4) 0.004(4) 0.038(5)
C25A 0.072(7) 0.077(7) 0.056(6) 0.007(5) 0.021(5) 0.045(6)
C26A 0.059(5) 0.073(6) 0.044(5) 0.014(4) 0.027(4) 0.028(5)
C27A 0.056(5) 0.051(5) 0.029(4) 0.008(3) 0.010(3) 0.015(4)
C3A 0.045(4) 0.034(4) 0.024(3) 0.008(3) 0.013(3) 0.011(3)
C4A 0.056(5) 0.038(4) 0.029(4) 0.009(3) 0.011(3) 0.021(4)
C41A 0.061(5) 0.049(5) 0.028(4) 0.019(3) 0.013(3) 0.027(4)
C42A 0.062(5) 0.056(5) 0.030(4) 0.017(4) 0.004(4) 0.020(4)
C43A 0.055(5) 0.046(5) 0.054(5) 0.029(4) 0.016(4) 0.014(4)
C44A 0.088(7) 0.042(5) 0.039(4) 0.012(4) 0.010(4) 0.032(5)
C5A 0.044(4) 0.037(4) 0.039(4) 0.009(3) 0.010(3) 0.018(3)
C6A 0.046(4) 0.042(4) 0.019(3) 0.007(3) 0.009(3) 0.013(3)
C61A 0.034(4) 0.042(4) 0.033(4) 0.007(3) 0.006(3) 0.013(3)
N6A 0.032(3) 0.042(3) 0.033(3) 0.009(3) 0.014(2) 0.012(3)
C62A 0.070(6) 0.045(5) 0.045(5) 0.009(4) 0.027(4) 0.020(4)
C63A 0.039(4) 0.040(4) 0.043(4) 0.019(3) 0.015(3) 0.013(3)
C64A 0.038(4) 0.045(4) 0.030(4) 0.008(3) 0.013(3) 0.010(3)
C65A 0.031(4) 0.048(4) 0.038(4) 0.015(3) 0.012(3) 0.006(3)
C1B 0.039(4) 0.023(3) 0.022(3) 0.007(2) 0.013(3) 0.008(3)
O1B 0.034(3) 0.038(3) 0.030(2) 0.014(2) 0.009(2) 0.008(2)
C2B 0.029(3) 0.031(3) 0.015(3) 0.001(2) 0.000(2) 0.006(3)
C21B 0.035(4) 0.031(4) 0.029(3) 0.009(3) 0.011(3) 0.011(3)
N2B 0.031(3) 0.031(3) 0.027(3) 0.005(2) 0.004(2) 0.010(2)
C22B 0.041(4) 0.036(4) 0.041(4) 0.014(3) 0.008(3) 0.017(3)
C23B 0.045(5) 0.056(5) 0.043(4) 0.003(4) 0.006(4) 0.022(4)
C24B 0.060(6) 0.055(6) 0.064(6) 0.005(5) -0.017(5) 0.021(5)
C25B 0.035(5) 0.070(7) 0.101(8) 0.034(6) 0.010(5) 0.021(4)
C26B 0.044(5) 0.082(7) 0.069(6) 0.035(5) 0.020(5) 0.026(5)
C27B 0.044(5) 0.057(5) 0.052(5) 0.028(4) 0.019(4) 0.021(4)
C3B 0.035(4) 0.025(3) 0.023(3) 0.006(3) 0.010(3) 0.006(3)
C4B 0.040(4) 0.031(4) 0.032(3) 0.010(3) 0.017(3) 0.017(3)
C41B 0.037(4) 0.051(5) 0.037(4) 0.018(3) 0.012(3) 0.019(3)
C42B 0.085(7) 0.067(6) 0.063(6) 0.035(5) 0.033(5) 0.052(6)
C43B 0.054(5) 0.057(5) 0.053(5) 0.041(4) 0.023(4) 0.021(4)
C44B 0.074(7) 0.071(6) 0.034(4) 0.021(4) 0.007(4) 0.010(5)
C5B 0.025(3) 0.046(4) 0.028(3) 0.004(3) 0.005(3) 0.010(3)
C6B 0.028(3) 0.037(4) 0.026(3) 0.008(3) 0.011(3) 0.009(3)
C61B 0.040(4) 0.042(4) 0.033(4) 0.012(3) 0.015(3) 0.011(3)
N6B 0.030(3) 0.040(3) 0.030(3) 0.008(3) 0.010(2) 0.004(3)
C62B 0.058(5) 0.049(5) 0.036(4) 0.004(3) 0.025(4) -0.001(4)
C63B 0.037(4) 0.047(4) 0.035(4) 0.010(3) 0.017(3) 0.003(3)
C64B 0.038(4) 0.049(5) 0.049(5) 0.016(4) 0.021(4) 0.010(3)
C65B 0.044(4) 0.046(5) 0.041(4) 0.015(3) 0.020(3) 0.009(4)
Cu2 0.0194(4) 0.0336(4) 0.0250(4) 0.0086(3) 0.0075(3) 0.0097(3)
C1C 0.018(3) 0.034(3) 0.022(3) 0.005(3) 0.008(2) 0.010(3)
O1C 0.025(2) 0.032(2) 0.023(2) 0.0086(18) 0.0073(18) 0.0081(18)
C2C 0.018(3) 0.047(4) 0.031(3) 0.013(3) 0.005(3) 0.016(3)
C21C 0.018(3) 0.042(4) 0.029(3) 0.008(3) 0.010(3) 0.004(3)
N2C 0.020(3) 0.035(3) 0.030(3) 0.010(2) 0.008(2) 0.010(2)
C22C 0.022(3) 0.036(4) 0.025(3) 0.002(3) 0.001(3) 0.004(3)
C23C 0.031(4) 0.038(4) 0.041(4) 0.013(3) 0.015(3) 0.013(3)
C24C 0.046(4) 0.043(4) 0.043(4) 0.014(3) 0.021(4) 0.010(4)
C25C 0.058(5) 0.039(4) 0.049(5) 0.014(4) 0.015(4) 0.002(4)
C26C 0.055(5) 0.033(4) 0.061(5) 0.002(4) 0.015(4) 0.015(4)
C27C 0.043(4) 0.034(4) 0.038(4) 0.005(3) 0.016(3) 0.013(3)
C3C 0.027(4) 0.055(5) 0.040(4) 0.021(4) 0.013(3) 0.012(3)
C4C 0.026(3) 0.055(5) 0.041(4) 0.022(3) 0.011(3) 0.021(3)
C41C 0.036(4) 0.082(7) 0.062(5) 0.048(5) 0.020(4) 0.032(4)
C42C 0.030(5) 0.168(13) 0.129(10) 0.104(10) 0.034(6) 0.056(7)
C43C 0.047(5) 0.097(8) 0.062(6) 0.034(6) -0.007(5) 0.018(5)
C44C 0.062(7) 0.107(10) 0.103(9) 0.022(7) 0.016(6) 0.063(7)
C5C 0.046(4) 0.042(4) 0.032(4) 0.018(3) 0.014(3) 0.018(3)
C6C 0.028(3) 0.038(4) 0.029(3) 0.009(3) 0.011(3) 0.008(3)
C61C 0.029(3) 0.039(4) 0.023(3) 0.007(3) 0.009(3) 0.007(3)
N6C 0.034(3) 0.035(3) 0.027(3) 0.006(2) 0.015(2) 0.009(2)
C62C 0.049(5) 0.035(4) 0.068(6) -0.004(4) 0.030(4) 0.011(4)
C63C 0.028(3) 0.037(4) 0.037(4) 0.007(3) 0.013(3) 0.006(3)
C64C 0.037(4) 0.033(4) 0.036(4) 0.005(3) 0.012(3) 0.011(3)
C65C 0.038(4) 0.054(5) 0.036(4) 0.016(3) 0.016(3) 0.018(4)
C1D 0.025(3) 0.028(3) 0.027(3) 0.008(3) 0.008(3) 0.009(3)
O1D 0.023(2) 0.038(3) 0.028(2) 0.010(2) 0.0087(18) 0.0109(19)
C2D 0.026(3) 0.027(3) 0.024(3) 0.003(2) 0.003(3) 0.008(3)
C21D 0.020(3) 0.028(3) 0.028(3) 0.001(3) 0.008(2) 0.003(2)
N2D 0.018(2) 0.025(3) 0.027(3) 0.003(2) 0.007(2) 0.004(2)
C22D 0.030(3) 0.020(3) 0.028(3) 0.001(2) 0.007(3) 0.011(3)
C23D 0.029(3) 0.036(4) 0.036(4) 0.003(3) 0.011(3) 0.008(3)
C24D 0.040(4) 0.039(4) 0.041(4) 0.010(3) 0.020(3) 0.010(3)
C25D 0.052(5) 0.046(4) 0.029(4) 0.007(3) 0.014(3) 0.018(4)
C26D 0.043(4) 0.044(4) 0.027(3) -0.002(3) 0.003(3) 0.014(3)
C27D 0.031(4) 0.031(4) 0.031(3) 0.000(3) 0.010(3) 0.007(3)
C3D 0.023(3) 0.033(4) 0.036(4) 0.005(3) 0.011(3) 0.010(3)
C4D 0.031(4) 0.036(4) 0.034(4) 0.008(3) 0.008(3) 0.014(3)
C41D 0.035(4) 0.045(4) 0.039(4) 0.015(3) 0.010(3) 0.017(3)
C42D 0.035(4) 0.075(6) 0.067(6) 0.028(5) 0.020(4) 0.029(4)
C43D 0.039(5) 0.072(6) 0.090(7) 0.046(5) 0.028(5) 0.033(4)
C44D 0.062(6) 0.100(9) 0.064(6) -0.023(6) -0.023(5) 0.041(6)
C5D 0.036(4) 0.044(4) 0.029(3) 0.012(3) 0.008(3) 0.012(3)
C6D 0.033(4) 0.038(4) 0.029(3) 0.009(3) 0.009(3) 0.012(3)
C61D 0.036(4) 0.048(4) 0.035(4) 0.015(3) 0.012(3) 0.014(3)
N6D 0.037(3) 0.048(4) 0.028(3) 0.012(3) 0.011(3) 0.017(3)
C62D 0.048(5) 0.071(6) 0.052(5) 0.001(4) 0.024(4) 0.014(4)
C63D 0.045(4) 0.056(5) 0.032(4) 0.015(3) 0.018(3) 0.017(4)
C64D 0.039(4) 0.049(5) 0.057(5) 0.016(4) 0.024(4) 0.013(4)
C65D 0.036(4) 0.054(5) 0.046(4) 0.021(4) 0.023(3) 0.012(4)
B1 0.040(5) 0.042(5) 0.035(4) 0.003(4) 0.014(4) 0.009(4)
F1 0.058(3) 0.060(3) 0.051(3) -0.012(2) 0.027(2) -0.002(2)
F2 0.066(3) 0.059(3) 0.058(3) -0.010(3) 0.027(3) -0.002(3)
F3 0.118(5) 0.068(4) 0.064(4) 0.028(3) 0.044(4) 0.017(4)
F4 0.060(3) 0.079(4) 0.093(4) 0.010(3) 0.023(3) 0.030(3)
B2 0.025(4) 0.056(6) 0.050(5) 0.012(4) 0.010(4) 0.012(4)
F5 0.065(4) 0.098(4) 0.061(3) 0.015(3) 0.030(3) 0.037(3)
F6 0.043(3) 0.080(4) 0.078(4) 0.024(3) -0.005(3) -0.003(3)
F7 0.049(3) 0.071(4) 0.086(4) 0.031(3) 0.016(3) 0.000(3)
F8 0.063(3) 0.088(4) 0.073(4) 0.004(3) 0.022(3) 0.041(3)
B3 0.051(6) 0.040(5) 0.053(6) 0.010(4) 0.022(5) 0.006(4)
F9 0.085(4) 0.061(3) 0.044(3) 0.012(2) 0.009(3) -0.002(3)
F10 0.064(4) 0.073(4) 0.068(4) 0.025(3) 0.005(3) 0.009(3)
F11 0.141(7) 0.048(4) 0.122(6) 0.001(4) 0.017(5) 0.014(4)
F12 0.068(4) 0.187(8) 0.088(5) 0.035(5) 0.039(4) 0.057(5)
B4 0.083(8) 0.061(7) 0.056(6) 0.021(5) 0.034(6) 0.024(6)
F13 0.125(6) 0.059(4) 0.075(4) 0.035(3) 0.032(4) 0.018(4)
F14 0.139(6) 0.086(4) 0.059(4) 0.007(3) 0.032(4) 0.057(4)
F15 0.184(8) 0.084(4) 0.044(3) 0.012(3) 0.036(4) 0.062(5)
F16 0.101(6) 0.150(8) 0.127(7) 0.022(6) 0.052(5) 0.000(6)
C1H 0.095(10) 0.112(11) 0.113(11) -0.033(9) 0.002(9) 0.040(9)
C2H 0.109(10) 0.069(8) 0.102(9) 0.010(7) 0.054(8) 0.031(7)
O3H 0.065(4) 0.058(4) 0.079(5) 0.006(4) 0.014(4) 0.021(3)
C4H 0.059(6) 0.074(7) 0.089(8) 0.018(6) 0.009(6) 0.016(5)
C5H 0.055(6) 0.068(7) 0.094(8) 0.021(6) 0.015(6) 0.018(5)
O1M 0.077(5) 0.101(6) 0.105(7) 0.010(5) 0.035(5) 0.017(5)
O2M 0.075(8) 0.028(5) 0.035(6) -0.001(4) -0.009(5) 0.017(5)

loop_
_atom_type_symbol
_atom_type_description
_atom_type_scat_dispersion_real
_atom_type_scat_dispersion_imag
_atom_type_scat_source
C C 0.0033 0.0016 'International Tables Vol C Tables 4.2.6.8 and 6.1.1.4'
H H 0.0000 0.0000 'International Tables Vol C Tables 4.2.6.8 and 6.1.1.4'
N N 0.0061 0.0033 'International Tables Vol C Tables 4.2.6.8 and 6.1.1.4'
O O 0.0106 0.0060 'International Tables Vol C Tables 4.2.6.8 and 6.1.1.4'
B B 0.0013 0.0007 'International Tables Vol C Tables 4.2.6.8 and 6.1.1.4'
Cu Cu 0.3201 1.2651 'International Tables Vol C Tables 4.2.6.8 and 6.1.1.4'
F F 0.0171 0.0103 'International Tables Vol C Tables 4.2.6.8 and 6.1.1.4'

loop_
_geom_angle_atom_site_label_1
_geom_angle_atom_site_label_2
_geom_angle_atom_site_label_3
_geom_angle
_geom_angle_site_symmetry_1
_geom_angle_site_symmetry_3
_geom_angle_publ_flag
O1A Cu1 O1B 156.0(2) . . ?
O1A Cu1 N2B 92.0(2) . . ?
O1B Cu1 N2B 92.9(2) . . ?
O1A Cu1 N2A 94.4(2) . . ?
O1B Cu1 N2A 92.5(2) . . ?
N2B Cu1 N2A 151.2(2) . . ?
O1A C1A C6A 118.0(6) . . ?
O1A C1A C2A 123.8(6) . . ?
C6A C1A C2A 118.1(6) . . ?
C1A O1A Cu1 127.9(5) . . ?
C1A C2A C3A 118.7(6) . . ?
C1A C2A C21A 123.9(6) . . ?
C3A C2A C21A 117.2(6) . . ?
N2A C21A C2A 126.3(6) . . ?
C21A N2A C22A 116.0(6) . . ?
C21A N2A Cu1 123.0(5) . . ?
C22A N2A Cu1 120.8(4) . . ?
C27A C22A C23A 119.0(7) . . ?
C27A C22A N2A 123.5(7) . . ?
C23A C22A N2A 117.5(7) . . ?
C24A C23A C22A 120.1(8) . . ?
C25A C24A C23A 120.9(8) . . ?
C24A C25A C26A 119.2(8) . . ?
C27A C26A C25A 120.2(9) . . ?
C26A C27A C22A 120.6(8) . . ?
C4A C3A C2A 123.3(7) . . ?
C3A C4A C5A 116.4(6) . . ?
C3A C4A C41A 123.4(7) . . ?
C5A C4A C41A 120.2(7) . . ?
C43A C41A C4A 112.8(7) . . ?
C43A C41A C42A 109.7(7) . . ?
C4A C41A C42A 108.6(7) . . ?
C43A C41A C44A 107.8(7) . . ?
C4A C41A C44A 109.9(6) . . ?
C42A C41A C44A 107.9(7) . . ?
C6A C5A C4A 122.4(7) . . ?
C5A C6A C1A 120.9(7) . . ?
C5A C6A C61A 121.8(7) . . ?
C1A C6A C61A 117.3(6) . . ?
C6A C61A N6A 109.1(6) . . ?
C62A N6A C63A 111.7(6) . . ?
C62A N6A C61A 110.6(6) . . ?
C63A N6A C61A 112.1(6) . . ?
C64A C63A N6A 112.2(6) . . ?
C63A C64A C65A 110.8(6) . . ?
C64A C65A C65C 112.7(6) . . ?
O1B C1B C6B 117.9(6) . . ?
O1B C1B C2B 124.7(6) . . ?
C6B C1B C2B 117.4(6) . . ?
C1B O1B Cu1 128.4(4) . . ?
C3B C2B C1B 119.3(6) . . ?
C3B C2B C21B 118.4(6) . . ?
C1B C2B C21B 122.3(6) . . ?
N2B C21B C2B 126.3(6) . . ?
C21B N2B C22B 115.8(6) . . ?
C21B N2B Cu1 125.1(5) . . ?
C22B N2B Cu1 119.0(4) . . ?
C27B C22B C23B 119.6(8) . . ?
C27B C22B N2B 122.3(7) . . ?
C23B C22B N2B 118.1(7) . . ?
C24B C23B C22B 120.1(9) . . ?
C23B C24B C25B 120.1(9) . . ?
C24B C25B C26B 119.0(9) . . ?
C27B C26B C25B 121.0(9) . . ?
C26B C27B C22B 120.1(9) . . ?
C4B C3B C2B 122.1(6) . . ?
C3B C4B C5B 117.9(6) . . ?
C3B C4B C41B 123.4(6) . . ?
C5B C4B C41B 118.7(6) . . ?
C44B C41B C43B 108.7(7) . . ?
C44B C41B C4B 110.3(7) . . ?
C43B C41B C4B 111.3(6) . . ?
C44B C41B C42B 108.7(7) . . ?
C43B C41B C42B 109.6(7) . . ?
C4B C41B C42B 108.2(6) . . ?
C6B C5B C4B 122.7(6) . . ?
C5B C6B C1B 120.6(6) . . ?
C5B C6B C61B 122.7(6) . . ?
C1B C6B C61B 116.7(6) . . ?
N6B C61B C6B 110.9(6) . . ?
C62B N6B C61B 112.9(6) . . ?
C62B N6B C63B 111.5(6) . . ?
C61B N6B C63B 111.7(5) . . ?
N6B C63B C64B 109.6(6) . . ?
C63B C64B C65B 114.5(6) . . ?
C64B C65B C65D 110.9(6) . . ?
O1D Cu2 O1C 153.5(2) . . ?
O1D Cu2 N2D 93.7(2) . . ?
O1C Cu2 N2D 94.0(2) . . ?
O1D Cu2 N2C 93.1(2) . . ?
O1C Cu2 N2C 94.7(2) . . ?
N2D Cu2 N2C 145.7(2) . . ?
O1C C1C C2C 124.8(6) . . ?
O1C C1C C6C 116.9(5) . . ?
C2C C1C C6C 118.3(5) . . ?
C1C O1C Cu2 126.7(4) . . ?
C1C C2C C21C 123.7(5) . . ?
C1C C2C C3C 119.3(6) . . ?
C21C C2C C3C 116.8(6) . . ?
N2C C21C C2C 127.4(6) . . ?
C21C N2C C22C 116.4(5) . . ?
C21C N2C Cu2 122.2(5) . . ?
C22C N2C Cu2 121.3(4) . . ?
C27C C22C C23C 119.6(7) . . ?
C27C C22C N2C 118.0(6) . . ?
C23C C22C N2C 122.4(6) . . ?
C22C C23C C24C 119.7(7) . . ?
C25C C24C C23C 120.7(7) . . ?
C26C C25C C24C 119.3(7) . . ?
C25C C26C C27C 121.1(7) . . ?
C22C C27C C26C 119.7(7) . . ?
C4C C3C C2C 122.9(7) . . ?
C3C C4C C5C 117.1(6) . . ?
C3C C4C C41C 123.2(7) . . ?
C5C C4C C41C 119.7(6) . . ?
C44C C41C C42C 110.6(9) . . ?
C44C C41C C4C 109.3(8) . . ?
C42C C41C C4C 111.5(7) . . ?
C44C C41C C43C 109.5(8) . . ?
C42C C41C C43C 108.0(9) . . ?
C4C C41C C43C 107.9(7) . . ?
C6C C5C C4C 122.2(6) . . ?
C5C C6C C1C 120.2(6) . . ?
C5C C6C C61C 121.5(6) . . ?
C1C C6C C61C 118.3(6) . . ?
C6C C61C N6C 109.7(5) . . ?
C63C N6C C62C 109.2(5) . . ?
C63C N6C C61C 114.3(5) . . ?
C62C N6C C61C 110.4(6) . . ?
N6C C63C C64C 112.2(6) . . ?
C63C C64C C65C 112.9(6) . . ?
C64C C65C C65A 114.6(6) . . ?
O1D C1D C2D 124.6(5) . . ?
O1D C1D C6D 118.0(6) . . ?
C2D C1D C6D 117.4(6) . . ?
C1D O1D Cu2 127.5(4) . . ?
C1D C2D C3D 119.7(6) . . ?
C1D C2D C21D 122.7(6) . . ?
C3D C2D C21D 117.6(6) . . ?
N2D C21D C2D 126.8(6) . . ?
C21D N2D C22D 117.0(5) . . ?
C21D N2D Cu2 123.3(4) . . ?
C22D N2D Cu2 119.8(4) . . ?
C23D C22D C27D 119.0(6) . . ?
C23D C22D N2D 123.0(6) . . ?
C27D C22D N2D 118.0(6) . . ?
C22D C23D C24D 120.1(7) . . ?
C23D C24D C25D 120.3(7) . . ?
C26D C25D C24D 119.2(7) . . ?
C25D C26D C27D 121.0(7) . . ?
C26D C27D C22D 120.4(7) . . ?
C4D C3D C2D 122.2(6) . . ?
C3D C4D C5D 117.4(6) . . ?
C3D C4D C41D 123.1(6) . . ?
C5D C4D C41D 119.5(6) . . ?
C43D C41D C44D 108.9(8) . . ?
C43D C41D C42D 107.7(7) . . ?
C44D C41D C42D 109.3(8) . . ?
C43D C41D C4D 109.8(6) . . ?
C44D C41D C4D 109.2(6) . . ?
C42D C41D C4D 111.9(6) . . ?
C6D C5D C4D 123.4(6) . . ?
C5D C6D C1D 119.7(6) . . ?
C5D C6D C61D 123.2(6) . . ?
C1D C6D C61D 117.1(6) . . ?
C6D C61D N6D 110.2(6) . . ?
C62D N6D C61D 112.2(6) . . ?
C62D N6D C63D 112.8(6) . . ?
C61D N6D C63D 111.6(6) . . ?
C64D C63D N6D 110.2(6) . . ?
C63D C64D C65D 114.7(7) . . ?
C64D C65D C65B 109.9(7) . . ?
F3 B1 F4 112.3(7) . . ?
F3 B1 F1 110.8(7) . . ?
F4 B1 F1 109.0(7) . . ?
F3 B1 F2 110.2(7) . . ?
F4 B1 F2 108.3(7) . . ?
F1 B1 F2 106.1(6) . . ?
F5 B2 F7 109.2(8) . . ?
F5 B2 F8 109.8(7) . . ?
F7 B2 F8 109.9(7) . . ?
F5 B2 F6 109.1(7) . . ?
F7 B2 F6 108.4(7) . . ?
F8 B2 F6 110.3(8) . . ?
F12 B3 F11 107.3(9) . . ?
F12 B3 F9 112.0(8) . . ?
F11 B3 F9 111.2(8) . . ?
F12 B3 F10 108.8(8) . . ?
F11 B3 F10 106.7(8) . . ?
F9 B3 F10 110.7(7) . . ?
F16 B4 F15 109.6(9) . . ?
F16 B4 F14 109.0(10) . . ?
F15 B4 F14 109.6(10) . . ?
F16 B4 F13 110.0(10) . . ?
F15 B4 F13 109.3(10) . . ?
F14 B4 F13 109.4(9) . . ?
O3H C2H C1H 109.2(10) . . ?
C2H O3H C4H 114.0(9) . . ?
O3H C4H C5H 111.5(9) . . ?
O3J C2J C1J 108.0(16) . . ?
C2J O3J C4J 113.0(14) . . ?
O3J C4J C5J 112.5(15) . . ?

loop_
_geom_bond_atom_site_label_1
_geom_bond_atom_site_label_2
_geom_bond_distance
_geom_bond_site_symmetry_2
_geom_bond_publ_flag
Cu1 O1A 1.891(5) . ?
Cu1 O1B 1.903(5) . ?
Cu1 N2B 1.993(6) . ?
Cu1 N2A 1.993(6) . ?
C1A O1A 1.328(8) . ?
C1A C6A 1.416(10) . ?
C1A C2A 1.424(10) . ?
C2A C3A 1.426(9) . ?
C2A C21A 1.434(10) . ?
C21A N2A 1.318(8) . ?
N2A C22A 1.452(9) . ?
C22A C27A 1.392(11) . ?
C22A C23A 1.401(10) . ?
C23A C24A 1.381(12) . ?
C24A C25A 1.379(14) . ?
C25A C26A 1.402(13) . ?
C26A C27A 1.379(12) . ?
C3A C4A 1.394(10) . ?
C4A C5A 1.407(11) . ?
C4A C41A 1.535(9) . ?
C41A C43A 1.528(12) . ?
C41A C42A 1.537(12) . ?
C41A C44A 1.567(11) . ?
C5A C6A 1.398(10) . ?
C6A C61A 1.512(10) . ?
C61A N6A 1.526(9) . ?
N6A C62A 1.498(10) . ?
N6A C63A 1.510(9) . ?
C63A C64A 1.510(10) . ?
C64A C65A 1.537(10) . ?
C65A C65C 1.551(11) . ?
C1B O1B 1.323(7) . ?
C1B C6B 1.429(9) . ?
C1B C2B 1.434(9) . ?
C2B C3B 1.428(8) . ?
C2B C21B 1.446(9) . ?
C21B N2B 1.300(8) . ?
N2B C22B 1.452(9) . ?
C22B C27B 1.394(11) . ?
C22B C23B 1.404(11) . ?
C23B C24B 1.391(13) . ?
C24B C25B 1.395(15) . ?
C25B C26B 1.409(15) . ?
C26B C27B 1.369(12) . ?
C3B C4B 1.380(10) . ?
C4B C5B 1.400(10) . ?
C4B C41B 1.549(9) . ?
C41B C44B 1.521(12) . ?
C41B C43B 1.541(11) . ?
C41B C42B 1.551(11) . ?
C5B C6B 1.382(9) . ?
C6B C61B 1.518(9) . ?
C61B N6B 1.496(9) . ?
N6B C62B 1.480(9) . ?
N6B C63B 1.519(9) . ?
C63B C64B 1.520(11) . ?
C64B C65B 1.537(10) . ?
C65B C65D 1.545(11) . ?
Cu2 O1D 1.898(4) . ?
Cu2 O1C 1.908(4) . ?
Cu2 N2D 2.000(5) . ?
Cu2 N2C 2.003(5) . ?
C1C O1C 1.323(7) . ?
C1C C2C 1.411(9) . ?
C1C C6C 1.422(9) . ?
C2C C21C 1.434(9) . ?
C2C C3C 1.437(9) . ?
C21C N2C 1.303(8) . ?
N2C C22C 1.435(9) . ?
C22C C27C 1.394(10) . ?
C22C C23C 1.398(9) . ?
C23C C24C 1.398(10) . ?
C24C C25C 1.390(12) . ?
C25C C26C 1.377(12) . ?
C26C C27C 1.396(11) . ?
C3C C4C 1.368(10) . ?
C4C C5C 1.416(10) . ?
C4C C41C 1.546(10) . ?
C41C C44C 1.499(16) . ?
C41C C42C 1.537(13) . ?
C41C C43C 1.572(14) . ?
C5C C6C 1.402(10) . ?
C6C C61C 1.505(9) . ?
C61C N6C 1.520(9) . ?
N6C C63C 1.506(8) . ?
N6C C62C 1.508(9) . ?
C63C C64C 1.530(10) . ?
C64C C65C 1.534(10) . ?
C1D O1D 1.324(7) . ?
C1D C2D 1.426(9) . ?
C1D C6D 1.434(9) . ?
C2D C3D 1.431(9) . ?
C2D C21D 1.446(9) . ?
C21D N2D 1.307(8) . ?
N2D C22D 1.451(8) . ?
C22D C23D 1.397(9) . ?
C22D C27D 1.408(9) . ?
C23D C24D 1.398(10) . ?
C24D C25D 1.409(11) . ?
C25D C26D 1.379(11) . ?
C26D C27D 1.387(10) . ?
C3D C4D 1.377(9) . ?
C4D C5D 1.397(10) . ?
C4D C41D 1.549(9) . ?
C41D C43D 1.537(11) . ?
C41D C44D 1.538(13) . ?
C41D C42D 1.548(11) . ?
C5D C6D 1.392(10) . ?
C6D C61D 1.500(10) . ?
C61D N6D 1.503(10) . ?
N6D C62D 1.491(11) . ?
N6D C63D 1.517(9) . ?
C63D C64D 1.484(11) . ?
C64D C65D 1.538(10) . ?
B1 F3 1.364(10) . ?
B1 F4 1.368(10) . ?
B1 F1 1.408(9) . ?
B1 F2 1.442(10) . ?
B2 F5 1.384(11) . ?
B2 F7 1.385(11) . ?
B2 F8 1.385(10) . ?
B2 F6 1.386(10) . ?
B3 F12 1.356(11) . ?
B3 F11 1.361(12) . ?
B3 F9 1.391(11) . ?
B3 F10 1.397(12) . ?
B4 F16 1.367(15) . ?
B4 F15 1.380(13) . ?
B4 F14 1.381(13) . ?
B4 F13 1.393(12) . ?
C1H C2H 1.549(18) . ?
C2H O3H 1.403(14) . ?
O3H C4H 1.419(12) . ?
C4H C5H 1.486(16) . ?
C1J C2J 1.51(3) . ?
C2J O3J 1.41(2) . ?
O3J C4J 1.42(2) . ?
C4J C5J 1.47(2) . ?
O1M C1M 1.356(13) . ?
O2M C2M 1.464(17) . ?
